data_7046527
loop_
_publ_author_name
'Kaiser, Maximillian'
'Klett, Jan'

_publ_section_title
;
 The hetero-cubane structures of the heavy alkali metal tert-amyloxides
 [MOCMe<sub>2</sub>Et]<sub>4</sub> (M = K, Rb, Cs).
;
_journal_issue 36
_journal_name_full 'Dalton transactions (Cambridge, England : 2003)'
_journal_page_first 12582
_journal_page_last 12586
_journal_paper_doi 10.1039/c8dt01545g
_journal_volume 47
_journal_year 2018
_chemical_formula_sum 'C5 H11 Cs O'
_chemical_formula_weight 220.05
_chemical_properties_physical Moisture-sensitive
_space_group_crystal_system monoclinic
_space_group_IT_number 13
_space_group_name_Hall '-P 2yc'
_space_group_name_H-M_alt 'P 1 2/c 1'
_symmetry_space_group_name_Hall '-P 2yc'
_symmetry_space_group_name_H-M 'P 1 2/c 1'
_atom_sites_solution_hydrogens geom
_audit_creation_method SHELXL-2013
_audit_update_record
;
2018-05-30 deposited with the CCDC.
2018-05-31 downloaded from the CCDC.
;
_cell_angle_alpha 90
_cell_angle_beta 117.105(4)
_cell_angle_gamma 90
_cell_formula_units_Z 16
_cell_length_a 19.114(3)
_cell_length_b 8.8747(15)
_cell_length_c 20.401(3)
_cell_measurement_reflns_used 7726
_cell_measurement_temperature 173(2)
_cell_measurement_theta_max 26.7328
_cell_measurement_theta_min 2.2429
_cell_volume 3080.6(8)
_computing_cell_refinement APEX2
_computing_data_collection APEX2
_computing_data_reduction APEX2
_computing_molecular_graphics ShelXP
_computing_publication_material XCIF
_computing_structure_refinement 'SHELXL-2013 (Sheldrick, 2013)'
_computing_structure_solution ShelXS
_diffrn_ambient_temperature 173(2)
_diffrn_measured_fraction_theta_full 1.008
_diffrn_measured_fraction_theta_max 1.006
_diffrn_measurement_device_type 'Bruker Smart'
_diffrn_radiation_type MoK\a
_diffrn_radiation_wavelength 0.71073
_diffrn_reflns_av_R_equivalents 0.0828
_diffrn_reflns_av_unetI/netI 0.0731
_diffrn_reflns_Laue_measured_fraction_full 1.008
_diffrn_reflns_Laue_measured_fraction_max 1.006
_diffrn_reflns_limit_h_max 24
_diffrn_reflns_limit_h_min -25
_diffrn_reflns_limit_k_max 11
_diffrn_reflns_limit_k_min -11
_diffrn_reflns_limit_l_max 26
_diffrn_reflns_limit_l_min -26
_diffrn_reflns_number 37696
_diffrn_reflns_point_group_measured_fraction_full 1.008
_diffrn_reflns_point_group_measured_fraction_max 1.006
_diffrn_reflns_theta_full 25.242
_diffrn_reflns_theta_max 27.890
_diffrn_reflns_theta_min 1.121
_exptl_absorpt_coefficient_mu 4.714
_exptl_absorpt_correction_T_max 0.8649
_exptl_absorpt_correction_T_min 0.6471
_exptl_absorpt_correction_type multi-scan
_exptl_crystal_colour colourless
_exptl_crystal_density_diffrn 1.898
_exptl_crystal_description block
_exptl_crystal_F_000 1664
_exptl_crystal_recrystallization_method 'Re-crystallisation from solvent: n-hexane'
_exptl_crystal_size_max 0.17
_exptl_crystal_size_mid 0.09
_exptl_crystal_size_min 0.04
_refine_diff_density_max 3.191
_refine_diff_density_min -1.993
_refine_diff_density_rms 0.314
_refine_ls_extinction_method none
_refine_ls_goodness_of_fit_ref 1.151
_refine_ls_hydrogen_treatment constr
_refine_ls_matrix_type full
_refine_ls_number_parameters 280
_refine_ls_number_reflns 7562
_refine_ls_number_restraints 128
_refine_ls_restrained_S_all 1.142
_refine_ls_R_factor_all 0.0965
_refine_ls_R_factor_gt 0.0695
_refine_ls_shift/su_max 0.007
_refine_ls_shift/su_mean 0.000
_refine_ls_structure_factor_coef Fsqd
_refine_ls_weighting_details 'w=1/[\s^2^(Fo^2^)+(0.1387P)^2^] where P=(Fo^2^+2Fc^2^)/3'
_refine_ls_weighting_scheme calc
_refine_ls_wR_factor_gt 0.2090
_refine_ls_wR_factor_ref 0.2364
_reflns_Friedel_coverage 0.000
_reflns_number_gt 5474
_reflns_number_total 7562
_reflns_threshold_expression 'I > 2\s(I)'
_cod_data_source_file c8dt01545g2.cif
_cod_data_source_block JKM2
_cod_depositor_comments 'Adding full bibliography for 7046525--7046528.cif.'
_cod_original_cell_volume 3080.6(9)
_cod_database_code 7046527
_shelx_space_group_comment
;
The symmetry employed for this shelxl refinement is uniquely defined
by the following loop, which should always be used as a source of
symmetry information in preference to the above space-group names.
They are only intended as comments.
;
_shelxl_version_number 2013-4

loop_
_space_group_symop_operation_xyz
'x, y, z'
'-x, y, -z+1/2'
'-x, -y, -z'
'x, -y, z-1/2'

loop_
_atom_site_label
_atom_site_type_symbol
_atom_site_fract_x
_atom_site_fract_y
_atom_site_fract_z
_atom_site_U_iso_or_equiv
_atom_site_adp_type
_atom_site_occupancy
_atom_site_site_symmetry_order
_atom_site_calc_flag
_atom_site_refinement_flags_posn
_atom_site_refinement_flags_adp
_atom_site_refinement_flags_occupancy
_atom_site_disorder_assembly
_atom_site_disorder_group
Cs1 Cs 0.47909(6) 0.17064(11) 0.34366(5) 0.0298(2) Uani 1 1 d . . . . .
Cs2 Cs 0.37854(6) -0.16756(11) 0.18352(5) 0.0298(2) Uani 1 1 d . . . . .
Cs3 Cs 0.06266(5) -0.61574(10) 0.18747(5) 0.0277(2) Uani 1 1 d . . . . .
Cs4 Cs 0.10767(6) -0.27922(10) 0.34464(5) 0.0289(2) Uani 1 1 d . . . . .
O1 O 0.4824(6) -0.1555(11) 0.3424(5) 0.029(2) Uani 1 1 d D . . . .
C10 C 0.4760(9) -0.2483(16) 0.3935(8) 0.035(4) Uani 1 1 d D . . . .
C11 C 0.5563(10) -0.264(2) 0.4629(10) 0.051(5) Uani 1 1 d D . . . .
H11A H 0.5955 -0.3021 0.4485 0.076 Uiso 1 1 calc R U . . .
H11B H 0.5512 -0.3356 0.4972 0.076 Uiso 1 1 calc R U . . .
H11C H 0.5729 -0.1661 0.4868 0.076 Uiso 1 1 calc R U . . .
C12 C 0.4497(12) -0.4063(18) 0.3612(10) 0.046(5) Uani 1 1 d D . . . .
H12A H 0.3990 -0.3995 0.3169 0.069 Uiso 1 1 calc R U . . .
H12B H 0.4442 -0.4706 0.3977 0.069 Uiso 1 1 calc R U . . .
H12C H 0.4889 -0.4497 0.3483 0.069 Uiso 1 1 calc R U . . .
C13 C 0.4180(10) -0.184(2) 0.4207(10) 0.046(4) Uani 1 1 d D . . . .
H13A H 0.4118 -0.2585 0.4536 0.055 Uiso 1 1 calc R U . . .
H13B H 0.4416 -0.0919 0.4502 0.055 Uiso 1 1 calc R U . . .
C14 C 0.3377(10) -0.144(3) 0.3604(10) 0.057(6) Uani 1 1 d D . . . .
H14A H 0.3046 -0.1078 0.3822 0.086 Uiso 1 1 calc R U . . .
H14B H 0.3137 -0.2339 0.3305 0.086 Uiso 1 1 calc R U . . .
H14C H 0.3426 -0.0653 0.3291 0.086 Uiso 1 1 calc R U . . .
O2 O 0.3838(6) 0.1593(12) 0.1842(6) 0.032(2) Uani 1 1 d D . . . .
C20 C 0.3187(9) 0.2520(17) 0.1497(9) 0.034(3) Uani 0.88 1 d D U P A 1
C21 C 0.3431(14) 0.412(2) 0.1379(12) 0.041(4) Uani 0.88 1 d D U P A 1
H21A H 0.3822 0.4528 0.1851 0.062 Uiso 0.88 1 calc R U P A 1
H21B H 0.2968 0.4778 0.1176 0.062 Uiso 0.88 1 calc R U P A 1
H21C H 0.3658 0.4071 0.1035 0.062 Uiso 0.88 1 calc R U P A 1
C22 C 0.2781(12) 0.272(3) 0.1993(11) 0.051(5) Uani 0.88 1 d D U P A 1
H22A H 0.3161 0.3100 0.2475 0.077 Uiso 0.88 1 calc R U P A 1
H22B H 0.2578 0.1741 0.2055 0.077 Uiso 0.88 1 calc R U P A 1
H22C H 0.2346 0.3432 0.1765 0.077 Uiso 0.88 1 calc R U P A 1
C23 C 0.2597(11) 0.189(2) 0.0733(9) 0.039(3) Uani 0.88 1 d D U P A 1
H23A H 0.2341 0.0983 0.0812 0.047 Uiso 0.88 1 calc R U P A 1
H23B H 0.2181 0.2649 0.0482 0.047 Uiso 0.88 1 calc R U P A 1
C24 C 0.2944(12) 0.147(2) 0.0232(11) 0.045(4) Uani 0.88 1 d D U P A 1
H24A H 0.2529 0.1082 -0.0233 0.067 Uiso 0.88 1 calc R U P A 1
H24B H 0.3345 0.0690 0.0466 0.067 Uiso 0.88 1 calc R U P A 1
H24C H 0.3184 0.2361 0.0134 0.067 Uiso 0.88 1 calc R U P A 1
C20A C 0.315(3) 0.115(8) 0.124(3) 0.037(4) Uiso 0.12 1 d D U P A 3
C21A C 0.324(7) -0.019(10) 0.079(6) 0.040(8) Uiso 0.12 1 d D U P A 3
H21D H 0.3189 -0.1141 0.1012 0.059 Uiso 0.12 1 calc R U P A 3
H21E H 0.3756 -0.0145 0.0802 0.059 Uiso 0.12 1 calc R U P A 3
H21F H 0.2827 -0.0134 0.0281 0.059 Uiso 0.12 1 calc R U P A 3
C22A C 0.240(5) 0.082(13) 0.132(6) 0.038(10) Uiso 0.12 1 d D U P A 3
H22D H 0.2476 -0.0095 0.1608 0.057 Uiso 0.12 1 calc R U P A 3
H22E H 0.1954 0.0690 0.0828 0.057 Uiso 0.12 1 calc R U P A 3
H22F H 0.2295 0.1673 0.1567 0.057 Uiso 0.12 1 calc R U P A 3
C23A C 0.300(6) 0.257(9) 0.074(4) 0.036(4) Uiso 0.12 1 d D U P A 3
H23C H 0.3193 0.2357 0.0370 0.043 Uiso 0.12 1 calc R U P A 3
H23D H 0.2430 0.2753 0.0469 0.043 Uiso 0.12 1 calc R U P A 3
C24A C 0.340(10) 0.398(9) 0.115(7) 0.035(8) Uiso 0.12 1 d D U P A 3
H24D H 0.3266 0.4822 0.0801 0.053 Uiso 0.12 1 calc R U P A 3
H24E H 0.3967 0.3835 0.1398 0.053 Uiso 0.12 1 calc R U P A 3
H24F H 0.3212 0.4210 0.1515 0.053 Uiso 0.12 1 calc R U P A 3
O3 O 0.1020(6) -0.6034(12) 0.3432(6) 0.034(2) Uani 1 1 d D . . . .
C30 C 0.1566(10) -0.6991(17) 0.3957(8) 0.036(4) Uani 1 1 d D . . . .
C31 C 0.1171(13) -0.852(2) 0.3952(15) 0.068(7) Uani 1 1 d . . . . .
H31A H 0.0948 -0.8953 0.3456 0.102 Uiso 1 1 calc R U . . .
H31B H 0.0752 -0.8360 0.4095 0.102 Uiso 1 1 calc R U . . .
H31C H 0.1564 -0.9211 0.4301 0.102 Uiso 1 1 calc R U . . .
C32 C 0.1896(14) -0.640(3) 0.4720(11) 0.062(6) Uani 1 1 d . . . . .
H32A H 0.1466 -0.6145 0.4836 0.093 Uiso 1 1 calc R U . . .
H32B H 0.2208 -0.5495 0.4762 0.093 Uiso 1 1 calc R U . . .
H32C H 0.2231 -0.7167 0.5065 0.093 Uiso 1 1 calc R U . . .
C33 C 0.2252(12) -0.735(2) 0.3784(11) 0.046(4) Uani 1 1 d . . . . .
H33A H 0.2048 -0.7952 0.3326 0.055 Uiso 1 1 calc R U . . .
H33B H 0.2639 -0.7981 0.4187 0.055 Uiso 1 1 calc R U . . .
C34 C 0.2683(12) -0.594(3) 0.3690(12) 0.066(7) Uani 1 1 d . . . . .
H34A H 0.3111 -0.6259 0.3583 0.099 Uiso 1 1 calc R U . . .
H34B H 0.2899 -0.5343 0.4145 0.099 Uiso 1 1 calc R U . . .
H34C H 0.2310 -0.5318 0.3283 0.099 Uiso 1 1 calc R U . . .
O4 O 0.0567(6) -0.2910(11) 0.1857(5) 0.028(2) Uani 1 1 d D . . . .
C40 C 0.0880(10) -0.1978(17) 0.1512(9) 0.035(4) Uani 1 1 d D . . . .
C41 C 0.1582(12) -0.268(3) 0.1478(12) 0.055(5) Uani 1 1 d . . . . .
H41A H 0.1430 -0.3644 0.1218 0.082 Uiso 1 1 calc R U . . .
H41B H 0.2000 -0.2843 0.1979 0.082 Uiso 1 1 calc R U . . .
H41C H 0.1773 -0.2000 0.1215 0.082 Uiso 1 1 calc R U . . .
C42 C 0.1136(13) -0.048(2) 0.1913(12) 0.055(5) Uani 1 1 d . . . . .
H42A H 0.0688 -0.0002 0.1942 0.083 Uiso 1 1 calc R U . . .
H42B H 0.1325 0.0185 0.1643 0.083 Uiso 1 1 calc R U . . .
H42C H 0.1559 -0.0646 0.2411 0.083 Uiso 1 1 calc R U . . .
C43 C 0.0253(12) -0.157(2) 0.0715(10) 0.047(5) Uani 1 1 d . . . . .
H43A H -0.0167 -0.0967 0.0743 0.056 Uiso 1 1 calc R U . . .
H43B H 0.0503 -0.0942 0.0481 0.056 Uiso 1 1 calc R U . . .
C44 C -0.0124(11) -0.297(3) 0.0222(10) 0.056(6) Uani 1 1 d . . . . .
H44A H -0.0509 -0.2632 -0.0269 0.085 Uiso 1 1 calc R U . . .
H44B H -0.0387 -0.3584 0.0441 0.085 Uiso 1 1 calc R U . . .
H44C H 0.0286 -0.3563 0.0181 0.085 Uiso 1 1 calc R U . . .

loop_
_atom_site_aniso_label
_atom_site_aniso_U_11
_atom_site_aniso_U_22
_atom_site_aniso_U_33
_atom_site_aniso_U_23
_atom_site_aniso_U_13
_atom_site_aniso_U_12
Cs1 0.0371(5) 0.0198(4) 0.0326(5) -0.0025(4) 0.0159(4) 0.0001(4)
Cs2 0.0322(5) 0.0204(4) 0.0337(5) -0.0010(4) 0.0122(4) -0.0028(4)
Cs3 0.0338(5) 0.0202(4) 0.0289(5) -0.0011(3) 0.0141(4) 0.0016(4)
Cs4 0.0350(5) 0.0197(4) 0.0297(5) -0.0025(3) 0.0126(4) -0.0035(4)
O1 0.038(6) 0.023(5) 0.028(5) 0.003(4) 0.016(5) 0.000(4)
C10 0.044(9) 0.028(8) 0.040(9) 0.017(7) 0.025(8) 0.008(7)
C11 0.045(11) 0.063(13) 0.040(10) 0.013(9) 0.016(9) -0.001(10)
C12 0.068(13) 0.029(9) 0.049(11) -0.008(8) 0.033(10) -0.010(9)
C13 0.050(11) 0.038(10) 0.046(11) -0.005(8) 0.018(9) 0.004(8)
C14 0.043(11) 0.088(18) 0.042(11) -0.007(11) 0.020(9) 0.004(11)
O2 0.036(6) 0.022(5) 0.034(6) 0.005(4) 0.013(5) 0.007(4)
C20 0.036(5) 0.030(5) 0.037(5) 0.002(4) 0.016(4) 0.002(4)
C21 0.044(6) 0.027(6) 0.042(6) 0.002(5) 0.009(6) 0.003(5)
C22 0.038(9) 0.067(12) 0.053(11) 0.012(10) 0.026(9) 0.018(9)
C23 0.037(5) 0.033(5) 0.040(5) 0.001(5) 0.011(5) -0.001(5)
C24 0.045(8) 0.041(8) 0.039(7) -0.003(7) 0.011(7) -0.002(7)
O3 0.028(5) 0.028(6) 0.036(6) 0.003(5) 0.008(5) -0.001(5)
C30 0.046(10) 0.022(8) 0.035(9) 0.008(6) 0.015(8) 0.005(7)
C31 0.045(12) 0.036(11) 0.099(19) 0.022(12) 0.012(12) 0.000(9)
C32 0.069(14) 0.077(16) 0.040(11) 0.006(10) 0.026(11) -0.002(12)
C33 0.053(11) 0.035(10) 0.045(10) 0.008(8) 0.018(9) 0.012(8)
C34 0.033(10) 0.12(2) 0.054(13) -0.017(13) 0.023(10) -0.015(12)
O4 0.047(6) 0.014(5) 0.030(5) 0.001(4) 0.023(5) -0.004(4)
C40 0.052(10) 0.028(8) 0.035(9) 0.008(6) 0.028(8) 0.002(7)
C41 0.044(11) 0.074(15) 0.064(13) 0.013(11) 0.038(11) 0.006(10)
C42 0.070(14) 0.026(9) 0.070(14) 0.006(9) 0.033(12) -0.006(9)
C43 0.053(11) 0.040(10) 0.047(11) 0.018(9) 0.022(9) 0.005(9)
C44 0.041(10) 0.100(19) 0.028(9) -0.011(10) 0.015(8) 0.007(11)

loop_
_atom_type_symbol
_atom_type_description
_atom_type_scat_dispersion_real
_atom_type_scat_dispersion_imag
_atom_type_scat_source
C C 0.0033 0.0016 'International Tables Vol C Tables 4.2.6.8 and 6.1.1.4'
H H 0.0000 0.0000 'International Tables Vol C Tables 4.2.6.8 and 6.1.1.4'
O O 0.0106 0.0060 'International Tables Vol C Tables 4.2.6.8 and 6.1.1.4'
Cs Cs -0.3680 2.1192 'International Tables Vol C Tables 4.2.6.8 and 6.1.1.4'

loop_
_geom_angle_atom_site_label_1
_geom_angle_atom_site_label_2
_geom_angle_atom_site_label_3
_geom_angle
_geom_angle_site_symmetry_1
_geom_angle_site_symmetry_3
O1 Cs1 O2 87.7(3) . .
O1 Cs1 O2 86.5(3) . 2_655
O2 Cs1 O2 86.7(3) . 2_655
O1 Cs1 C20A 81.0(11) . 2_655
O2 Cs1 C20A 105.6(9) . 2_655
O2 Cs1 C20A 20.0(9) 2_655 2_655
O1 Cs1 C21A 62.2(14) . 2_655
O2 Cs1 C21A 116.7(17) . 2_655
O2 Cs1 C21A 41.4(13) 2_655 2_655
C20A Cs1 C21A 24.0(5) 2_655 2_655
O1 Cs1 C24A 121.1(13) . 2_655
O2 Cs1 C24A 108(2) . 2_655
O2 Cs1 C24A 41.1(17) 2_655 2_655
C20A Cs1 C24A 40.4(12) 2_655 2_655
C21A Cs1 C24A 60.1(12) 2_655 2_655
O1 Cs1 C20 101.0(3) . .
O2 Cs1 C20 18.3(3) . .
O2 Cs1 C20 100.0(3) 2_655 .
O1 Cs1 C12 169.6(3) . 1_565
O2 Cs1 C12 95.4(4) . 1_565
O2 Cs1 C12 103.5(3) 2_655 1_565
C20A Cs1 C12 107.6(12) 2_655 1_565
C21A Cs1 C12 124.2(15) 2_655 1_565
C24A Cs1 C12 67.2(14) 2_655 1_565
C20 Cs1 C12 80.1(4) . 1_565
O1 Cs1 C23A 100.3(11) . 2_655
O2 Cs1 C23A 119.9(13) . 2_655
O2 Cs1 C23A 35.8(12) 2_655 2_655
C20A Cs1 C23A 23.8(6) 2_655 2_655
C21A Cs1 C23A 38.2(9) 2_655 2_655
C24A Cs1 C23A 22.8(7) 2_655 2_655
C12 Cs1 C23A 86.7(11) 1_565 2_655
O1 Cs1 C10 16.9(3) . .
O2 Cs1 C10 100.6(3) . .
O2 Cs1 C10 98.1(3) 2_655 .
C20A Cs1 C10 88.1(11) 2_655 .
C21A Cs1 C10 65.8(12) 2_655 .
C24A Cs1 C10 125.5(13) 2_655 .
C20 Cs1 C10 110.8(4) . .
C12 Cs1 C10 153.7(3) 1_565 .
C23A Cs1 C10 102.9(12) 2_655 .
O1 Cs1 C20 99.3(3) . 2_655
O2 Cs1 C20 98.7(3) . 2_655
O2 Cs1 C20 17.3(3) 2_655 2_655
C20 Cs1 C20 108.6(3) . 2_655
C12 Cs1 C20 90.0(4) 1_565 2_655
C10 Cs1 C20 107.8(3) . 2_655
O1 Cs1 C21 122.0(3) . 2_655
O2 Cs1 C21 101.6(4) . 2_655
O2 Cs1 C21 38.5(3) 2_655 2_655
C20 Cs1 C21 104.5(4) . 2_655
C12 Cs1 C21 67.1(4) 1_565 2_655
C10 Cs1 C21 128.5(4) . 2_655
C20 Cs1 C21 23.0(3) 2_655 2_655
C20A Cs2 O2 28.1(5) . .
C20A Cs2 O1 112.9(9) . .
O2 Cs2 O1 87.4(3) . .
C20A Cs2 O1 97.8(15) . 2_655
O2 Cs2 O1 86.1(3) . 2_655
O1 Cs2 O1 89.1(3) . 2_655
C20A Cs2 C11 95.2(16) . 2_655
O2 Cs2 C11 101.9(4) . 2_655
O1 Cs2 C11 125.1(3) . 2_655
O1 Cs2 C11 39.1(3) 2_655 2_655
O2 Cs2 C21 167.6(4) . 1_545
O1 Cs2 C21 105.1(4) . 1_545
O1 Cs2 C21 93.8(4) 2_655 1_545
C11 Cs2 C21 71.0(4) 2_655 1_545
C20A Cs2 C10 103.8(16) . 2_655
O2 Cs2 C10 99.1(3) . 2_655
O1 Cs2 C10 102.0(3) . 2_655
O1 Cs2 C10 18.0(3) 2_655 2_655
C11 Cs2 C10 23.4(3) 2_655 2_655
C21 Cs2 C10 78.4(4) 1_545 2_655
O2 Cs2 C20 17.1(3) . .
O1 Cs2 C20 99.1(3) . .
O1 Cs2 C20 98.7(3) 2_655 .
C11 Cs2 C20 104.6(4) 2_655 .
C21 Cs2 C20 152.9(4) 1_545 .
C10 Cs2 C20 108.5(4) 2_655 .
C20A Cs2 C10 122.6(11) . .
O2 Cs2 C10 100.4(3) . .
O1 Cs2 C10 17.0(3) . .
O1 Cs2 C10 100.8(3) 2_655 .
C11 Cs2 C10 131.1(3) 2_655 .
C21 Cs2 C10 91.8(4) 1_545 .
C10 Cs2 C10 110.2(3) 2_655 .
C20 Cs2 C10 109.2(3) . .
C20A Cs2 Cs2 114.5(7) . 2_655
O2 Cs2 Cs2 88.4(2) . 2_655
O1 Cs2 Cs2 44.71(19) . 2_655
O1 Cs2 Cs2 44.6(2) 2_655 2_655
C11 Cs2 Cs2 81.1(2) 2_655 2_655
C21 Cs2 Cs2 100.3(4) 1_545 2_655
C10 Cs2 Cs2 57.8(2) 2_655 2_655
C20 Cs2 Cs2 105.5(2) . 2_655
C10 Cs2 Cs2 56.7(2) . 2_655
C20A Cs2 Cs1 69.8(7) . .
O2 Cs2 Cs1 43.9(2) . .
O1 Cs2 Cs1 43.5(2) . .
O1 Cs2 Cs1 89.02(19) 2_655 .
C11 Cs2 Cs1 124.9(3) 2_655 .
C21 Cs2 Cs1 148.5(3) 1_545 .
C10 Cs2 Cs1 107.0(2) 2_655 .
C20 Cs2 Cs1 56.2(2) . .
C10 Cs2 Cs1 56.9(2) . .
Cs2 Cs2 Cs1 61.03(2) 2_655 .
C20A Cs2 Cs1 59.3(12) . 2_655
O2 Cs2 Cs1 43.3(2) . 2_655
O1 Cs2 Cs1 88.10(19) . 2_655
O1 Cs2 Cs1 42.8(2) 2_655 2_655
C11 Cs2 Cs1 66.5(3) 2_655 2_655
C21 Cs2 Cs1 135.1(3) 1_545 2_655
C10 Cs2 Cs1 56.8(2) 2_655 2_655
C20 Cs2 Cs1 56.7(2) . 2_655
C10 Cs2 Cs1 105.1(2) . 2_655
Cs2 Cs2 Cs1 59.78(2) 2_655 2_655
Cs1 Cs2 Cs1 60.27(3) . 2_655
O4 Cs3 O3 88.0(3) . .
O4 Cs3 O3 85.8(3) . 2
O3 Cs3 O3 87.1(3) . 2
O4 Cs3 C31 122.4(4) . 2
O3 Cs3 C31 104.0(5) . 2
O3 Cs3 C31 40.4(4) 2 2
O4 Cs3 C30 99.2(3) . 2
O3 Cs3 C30 100.3(3) . 2
O3 Cs3 C30 18.5(3) 2 2
C31 Cs3 C30 23.7(4) 2 2
O4 Cs3 C40 17.0(3) . .
O3 Cs3 C40 100.4(3) . .
O3 Cs3 C40 98.1(3) 2 .
C31 Cs3 C40 128.9(4) 2 .
C30 Cs3 C40 108.1(4) 2 .
O4 Cs3 C30 101.6(3) . .
O3 Cs3 C30 17.6(3) . .
O3 Cs3 C30 99.2(3) 2 .
C31 Cs3 C30 105.2(5) 2 .
C30 Cs3 C30 108.6(3) 2 .
C40 Cs3 C30 111.1(3) . .
O4 Cs3 C33 107.2(4) . .
O3 Cs3 C33 38.9(4) . .
O3 Cs3 C33 121.3(4) 2 .
C31 Cs3 C33 117.1(5) 2 .
C30 Cs3 C33 127.7(4) 2 .
C40 Cs3 C33 110.1(4) . .
C30 Cs3 C33 23.0(4) . .
O4 Cs3 Cs4 44.59(19) . .
O3 Cs3 Cs4 43.6(2) . .
O3 Cs3 Cs4 87.9(2) 2 .
C31 Cs3 Cs4 125.3(4) 2 .
C30 Cs3 Cs4 106.3(2) 2 .
C40 Cs3 Cs4 57.3(2) . .
C30 Cs3 Cs4 57.4(2) . .
C33 Cs3 Cs4 68.4(3) . .
O4 Cs3 Cs3 88.71(18) . 2
O3 Cs3 Cs3 43.7(2) . 2
O3 Cs3 Cs3 43.6(2) 2 2
C31 Cs3 Cs3 67.1(4) 2 2
C30 Cs3 Cs3 57.1(2) 2 2
C40 Cs3 Cs3 105.7(2) . 2
C30 Cs3 Cs3 56.1(3) . 2
C33 Cs3 Cs3 78.9(3) . 2
Cs4 Cs3 Cs3 60.72(2) . 2
O4 Cs3 Cs4 43.2(2) . 2
O3 Cs3 Cs4 86.6(2) . 2
O3 Cs3 Cs4 42.6(2) 2 2
C31 Cs3 Cs4 80.8(3) 2 2
C30 Cs3 Cs4 57.1(2) 2 2
C40 Cs3 Cs4 56.5(2) . 2
C30 Cs3 Cs4 104.2(2) . 2
C33 Cs3 Cs4 123.8(3) . 2
Cs4 Cs3 Cs4 59.35(3) . 2
Cs3 Cs3 Cs4 59.10(2) 2 2
O3 Cs4 O4 86.0(3) . 2
O3 Cs4 O4 87.8(3) . .
O4 Cs4 O4 88.9(3) 2 .
O3 Cs4 C43 105.0(4) . 2
O4 Cs4 C43 39.7(3) 2 2
O4 Cs4 C43 123.6(4) . 2
O3 Cs4 C40 98.9(3) . 2
O4 Cs4 C40 17.6(3) 2 2
O4 Cs4 C40 101.2(3) . 2
C43 Cs4 C40 23.5(4) 2 2
O3 Cs4 C40 101.0(3) . .
O4 Cs4 C40 101.3(3) 2 .
O4 Cs4 C40 17.6(3) . .
C43 Cs4 C40 129.2(4) 2 .
C40 Cs4 C40 110.2(3) 2 .
O3 Cs4 C30 16.9(3) . .
O4 Cs4 C30 97.3(3) 2 .
O4 Cs4 C30 100.4(3) . .
C43 Cs4 C30 106.3(4) 2 .
C40 Cs4 C30 107.1(4) 2 .
C40 Cs4 C30 110.8(3) . .
O3 Cs4 C44 86.6(4) . 2
O4 Cs4 C44 49.2(3) 2 2
O4 Cs4 C44 138.0(3) . 2
C43 Cs4 C44 23.1(5) 2 2
C40 Cs4 C44 39.2(4) 2 2
C40 Cs4 C44 149.4(4) . 2
C30 Cs4 C44 84.6(4) . 2
O3 Cs4 C31 165.5(5) . 1_565
O4 Cs4 C31 90.4(4) 2 1_565
O4 Cs4 C31 106.2(4) . 1_565
C43 Cs4 C31 64.3(5) 2 1_565
C40 Cs4 C31 75.0(4) 2 1_565
C40 Cs4 C31 93.4(5) . 1_565
C30 Cs4 C31 152.4(4) . 1_565
C44 Cs4 C31 80.5(5) 2 1_565
O3 Cs4 Cs4 88.5(2) . 2
O4 Cs4 Cs4 44.70(19) 2 2
O4 Cs4 Cs4 44.4(2) . 2
C43 Cs4 Cs4 80.6(3) 2 2
C40 Cs4 Cs4 57.4(2) 2 2
C40 Cs4 Cs4 57.1(3) . 2
C30 Cs4 Cs4 105.4(2) . 2
C44 Cs4 Cs4 93.9(3) 2 2
C31 Cs4 Cs4 98.7(3) 1_565 2
O3 Cs4 Cs3 44.2(2) . .
O4 Cs4 Cs3 89.21(18) 2 .
O4 Cs4 Cs3 43.66(18) . .
C43 Cs4 Cs3 127.0(3) 2 .
C40 Cs4 Cs3 106.8(2) 2 .
C40 Cs4 Cs3 57.2(2) . .
C30 Cs4 Cs3 57.2(2) . .
C44 Cs4 Cs3 120.5(4) 2 .
C31 Cs4 Cs3 149.8(4) 1_565 .
Cs4 Cs4 Cs3 61.15(2) 2 .
O3 Cs4 Cs3 43.3(2) . 2
O4 Cs4 Cs3 42.67(18) 2 2
O4 Cs4 Cs3 87.65(18) . 2
C43 Cs4 Cs3 69.4(3) 2 2
C40 Cs4 Cs3 56.7(2) 2 2
C40 Cs4 Cs3 105.3(2) . 2
C30 Cs4 Cs3 55.8(3) . 2
C44 Cs4 Cs3 60.7(3) 2 2
C31 Cs4 Cs3 131.5(3) 1_565 2
Cs4 Cs4 Cs3 59.51(2) 2 2
Cs3 Cs4 Cs3 60.18(3) . 2
C10 O1 Cs1 125.5(9) . .
C10 O1 Cs2 124.5(9) . .
Cs1 O1 Cs2 92.3(3) . .
C10 O1 Cs2 121.0(8) . 2_655
Cs1 O1 Cs2 93.6(3) . 2_655
Cs2 O1 Cs2 90.7(3) . 2_655
O1 C10 C12 110.2(13) . .
O1 C10 C11 110.7(13) . .
C12 C10 C11 107.6(14) . .
O1 C10 C13 111.9(12) . .
C12 C10 C13 110.1(13) . .
C11 C10 C13 106.2(13) . .
O1 C10 Cs2 41.1(6) . 2_655
C12 C10 Cs2 98.7(9) . 2_655
C11 C10 Cs2 77.9(9) . 2_655
C13 C10 Cs2 147.5(10) . 2_655
O1 C10 Cs1 37.6(6) . .
C12 C10 Cs1 143.9(10) . .
C11 C10 Cs1 101.7(10) . .
C13 C10 Cs1 80.7(9) . .
Cs2 C10 Cs1 67.1(2) 2_655 .
O1 C10 Cs2 38.5(7) . .
C12 C10 Cs2 78.2(9) . .
C11 C10 Cs2 143.4(10) . .
C13 C10 Cs2 105.3(9) . .
Cs2 C10 Cs2 65.5(2) 2_655 .
Cs1 C10 Cs2 65.7(2) . .
C14 C13 C10 114.8(14) . .
C20 O2 Cs2 124.8(9) . .
C20A O2 Cs2 72(3) . .
C20 O2 Cs1 120.3(9) . .
C20A O2 Cs1 149(3) . .
Cs2 O2 Cs1 92.4(3) . .
C20 O2 Cs1 123.9(9) . 2_655
C20A O2 Cs1 114(3) . 2_655
Cs2 O2 Cs1 93.8(3) . 2_655
Cs1 O2 Cs1 93.2(3) . 2_655
O2 C20 C22 109.8(13) . .
O2 C20 C21 111.1(14) . .
C22 C20 C21 106.1(14) . .
O2 C20 C23 111.6(13) . .
C22 C20 C23 110.3(14) . .
C21 C20 C23 107.9(13) . .
O2 C20 Cs1 41.4(7) . .
C22 C20 Cs1 75.3(10) . .
C21 C20 Cs1 100.3(11) . .
C23 C20 Cs1 147.7(11) . .
O2 C20 Cs2 38.1(7) . .
C22 C20 Cs2 100.8(11) . .
C21 C20 Cs2 145.7(12) . .
C23 C20 Cs2 81.4(9) . .
Cs1 C20 Cs2 66.4(2) . .
O2 C20 Cs1 38.8(7) . 2_655
C22 C20 Cs1 142.3(11) . 2_655
C21 C20 Cs1 79.0(11) . 2_655
C23 C20 Cs1 103.0(9) . 2_655
Cs1 C20 Cs1 67.1(2) . 2_655
Cs2 C20 Cs1 66.7(2) . 2_655
C20 C21 Cs1 77.9(10) . 2_655
C24 C23 C20 115.4(14) . .
O2 C20A C22A 120(7) . .
O2 C20A C21A 115(7) . .
C22A C20A C21A 106(3) . .
O2 C20A C23A 100(5) . .
C22A C20A C23A 109(3) . .
C21A C20A C23A 106(3) . .
O2 C20A Cs2 80(3) . .
C22A C20A Cs2 91(4) . .
C21A C20A Cs2 55(4) . .
C23A C20A Cs2 156(5) . .
O2 C20A Cs1 46(2) . 2_655
C22A C20A Cs1 165(5) . 2_655
C21A C20A Cs1 79(5) . 2_655
C23A C20A Cs1 83(4) . 2_655
Cs2 C20A Cs1 80.1(15) . 2_655
C20A C21A Cs1 77(5) . 2_655
C24A C23A C20A 115(3) . .
C24A C23A Cs1 76(7) . 2_655
C20A C23A Cs1 74(4) . 2_655
C30 O3 Cs4 126.2(9) . .
C30 O3 Cs3 123.1(9) . .
Cs4 O3 Cs3 92.2(3) . .
C30 O3 Cs3 120.0(9) . 2
Cs4 O3 Cs3 94.1(3) . 2
Cs3 O3 Cs3 92.7(3) . 2
O3 C30 C32 113.7(15) . .
O3 C30 C33 111.6(13) . .
C32 C30 C33 108.4(16) . .
O3 C30 C31 109.6(14) . .
C32 C30 C31 106.9(17) . .
C33 C30 C31 106.3(15) . .
O3 C30 Cs3 41.6(7) . 2
C32 C30 Cs3 104.7(12) . 2
C33 C30 Cs3 144.8(11) . 2
C31 C30 Cs3 74.5(10) . 2
O3 C30 Cs3 39.3(7) . .
C32 C30 Cs3 148.2(12) . .
C33 C30 Cs3 78.7(9) . .
C31 C30 Cs3 100.3(12) . .
Cs3 C30 Cs3 66.8(2) 2 .
O3 C30 Cs4 36.9(7) . .
C32 C30 Cs4 82.9(11) . .
C33 C30 Cs4 105.4(10) . .
C31 C30 Cs4 141.6(11) . .
Cs3 C30 Cs4 67.1(2) 2 .
Cs3 C30 Cs4 65.4(2) . .
C30 C33 C34 114.5(16) . .
C30 C33 Cs3 78.3(9) . .
C34 C33 Cs3 83.2(11) . .
C40 O4 Cs3 125.4(9) . .
C40 O4 Cs4 122.9(9) . 2
Cs3 O4 Cs4 94.1(3) . 2
C40 O4 Cs4 122.5(9) . .
Cs3 O4 Cs4 91.7(3) . .
Cs4 O4 Cs4 90.9(3) 2 .
O4 C40 C41 112.1(14) . .
O4 C40 C42 111.0(13) . .
C41 C40 C42 108.0(16) . .
O4 C40 C43 111.2(14) . .
C41 C40 C43 108.9(14) . .
C42 C40 C43 105.3(14) . .
O4 C40 Cs4 39.5(7) . 2
C41 C40 Cs4 144.8(12) . 2
C42 C40 Cs4 103.3(11) . 2
C43 C40 Cs4 76.9(9) . 2
O4 C40 Cs3 37.6(6) . .
C41 C40 Cs3 78.8(10) . .
C42 C40 Cs3 141.0(11) . .
C43 C40 Cs3 108.5(10) . .
Cs4 C40 Cs3 66.8(2) 2 .
O4 C40 Cs4 39.9(7) . .
C41 C40 Cs4 107.2(11) . .
C42 C40 Cs4 75.9(10) . .
C43 C40 Cs4 141.3(11) . .
Cs4 C40 Cs4 65.5(2) 2 .
Cs3 C40 Cs4 65.5(2) . .
C44 C43 C40 113.7(16) . .
C44 C43 Cs4 81.8(10) . 2
C40 C43 Cs4 79.6(9) . 2
C43 C44 Cs4 75.1(10) . 2

loop_
_geom_bond_atom_site_label_1
_geom_bond_atom_site_label_2
_geom_bond_distance
_geom_bond_site_symmetry_2
Cs1 O1 2.895(10) .
Cs1 O2 2.918(11) .
Cs1 O2 2.925(11) 2_655
Cs1 C20A 3.71(6) 2_655
Cs1 C21A 3.75(11) 2_655
Cs1 C24A 3.76(17) 2_655
Cs1 C20 3.810(15) .
Cs1 C12 3.838(16) 1_565
Cs1 C23A 3.84(11) 2_655
Cs1 C10 3.862(13) .
Cs1 C20 3.872(15) 2_655
Cs1 C21 3.89(2) 2_655
Cs2 C20A 2.81(7) .
Cs2 O2 2.902(10) .
Cs2 O1 2.932(10) .
Cs2 O1 2.938(10) 2_655
Cs2 C11 3.821(19) 2_655
Cs2 C21 3.830(18) 1_545
Cs2 C10 3.834(13) 2_655
Cs2 C20 3.864(15) .
Cs2 C10 3.882(14) .
Cs2 Cs2 4.176(2) 2_655
Cs2 Cs1 4.2539(14) 2_655
Cs3 O4 2.884(9) .
Cs3 O3 2.915(11) .
Cs3 O3 2.917(11) 2
Cs3 C31 3.71(2) 2
Cs3 C30 3.810(16) 2
Cs3 C40 3.856(14) .
Cs3 C30 3.856(15) .
Cs3 C33 3.863(19) .
Cs3 Cs4 4.1746(14) .
Cs3 Cs3 4.2207(19) 2
Cs3 Cs4 4.2432(14) 2
Cs4 O3 2.879(11) .
Cs4 O4 2.914(10) 2
Cs4 O4 2.932(10) .
Cs4 C43 3.810(19) 2
Cs4 C40 3.847(15) 2
Cs4 C40 3.858(14) .
Cs4 C30 3.868(14) .
Cs4 C44 3.903(18) 2
Cs4 C31 3.91(2) 1_565
Cs4 Cs4 4.168(2) 2
Cs4 Cs3 4.2432(14) 2
O1 C10 1.378(13) .
O1 Cs2 2.938(10) 2_655
C10 C12 1.533(19) .
C10 C11 1.55(2) .
C10 C13 1.556(19) .
C10 Cs2 3.834(13) 2_655
C13 C14 1.51(2) .
O2 C20 1.386(14) .
O2 C20A 1.389(18) .
O2 Cs1 2.925(11) 2_655
C20 C22 1.54(2) .
C20 C21 1.55(2) .
C20 C23 1.56(2) .
C20 Cs1 3.873(15) 2_655
C21 Cs1 3.89(2) 2_655
C23 C24 1.50(2) .
C20A C22A 1.54(2) .
C20A C21A 1.55(2) .
C20A C23A 1.56(2) .
C20A Cs1 3.71(6) 2_655
C21A Cs1 3.75(11) 2_655
C23A C24A 1.50(3) .
C23A Cs1 3.84(11) 2_655
O3 C30 1.393(14) .
O3 Cs3 2.917(11) 2
C30 C32 1.48(3) .
C30 C33 1.54(3) .
C30 C31 1.55(3) .
C30 Cs3 3.810(16) 2
C33 C34 1.56(3) .
O4 C40 1.386(13) .
O4 Cs4 2.914(10) 2
C40 C41 1.51(2) .
C40 C42 1.52(3) .
C40 C43 1.56(2) .
C40 Cs4 3.847(15) 2
C43 C44 1.55(3) .
C43 Cs4 3.810(19) 2
C44 Cs4 3.903(18) 2
